data_7040800
loop_
_publ_author_name
'Yoneyama, Shota'
'Kodama, Takeshi'
'Kikuchi, Koichi'
'Fujisawa, Takumi'
'Yamaguchi, Akira'
'Sumiyama, Akihiko'
'Shuku, Yoshiaki'
'Aoyagi, Shinobu'
'Fujita, Wataru'

_publ_section_title
;
 Deuterium substitution effects on the structural and magnetic phase
 transitions of a hydrogen-bonded coordination polymer,
 bis(glycolato)copper(ii).
;
_journal_issue 42
_journal_name_full 'Dalton transactions (Cambridge, England : 2003)'
_journal_page_first 16774
_journal_page_last 16778
_journal_paper_doi 10.1039/c6dt03592b
_journal_volume 45
_journal_year 2016
_chemical_formula_moiety 'C4 H6 Cu O6'
_chemical_formula_sum 'C4 H6 Cu O6'
_chemical_formula_weight 213.63
_space_group_crystal_system monoclinic
_space_group_IT_number 14
_space_group_name_Hall '-P 2yn'
_space_group_name_H-M_alt 'P 1 21/n 1'
_symmetry_space_group_name_Hall '-P 2yn'
_symmetry_space_group_name_H-M 'P 1 21/n 1'
_atom_sites_solution_hydrogens geom
_atom_sites_solution_primary direct
_atom_sites_solution_secondary difmap
_audit_update_record
;
2016-09-29 deposited with the CCDC.
2016-10-03 downloaded from the CCDC.
;
_cell_angle_alpha 90.0000
_cell_angle_beta 106.812(4)
_cell_angle_gamma 90.0000
_cell_formula_units_Z 2
_cell_length_a 5.108(2)
_cell_length_b 8.677(3)
_cell_length_c 7.755(3)
_cell_measurement_reflns_used 769
_cell_measurement_temperature 290
_cell_measurement_theta_max 27.50
_cell_measurement_theta_min 3.60
_cell_volume 329.0(2)
_computing_cell_refinement 'CrystalClear-SM Expert 2.0 r16'
_computing_data_collection 'CrystalClear-SM Expert 2.0 r16 (Rigaku, 2014)'
_computing_data_reduction 'CrystalClear-SM Expert 2.0 r16'
_computing_molecular_graphics 'CrystalStructure 4.2'
_computing_publication_material 'CrystalStructure 4.2 (Rigaku, 2015)'
_computing_structure_refinement 'SHELXL Version 2014/7 (Sheldrick, 2008)'
_computing_structure_solution 'SHELXT (Sheldrick, 2014)'
_diffrn_ambient_temperature 290
_diffrn_measured_fraction_theta_full 0.993
_diffrn_measured_fraction_theta_max 0.989
_diffrn_measurement_device_type 'Rigaku Mercury'
_diffrn_measurement_method \w
_diffrn_radiation_type 'Mo K\a'
_diffrn_radiation_wavelength 0.71075
_diffrn_reflns_av_R_equivalents 0.0287
_diffrn_reflns_Laue_measured_fraction_full 0.993
_diffrn_reflns_Laue_measured_fraction_max 0.989
_diffrn_reflns_limit_h_max 6
_diffrn_reflns_limit_h_min -6
_diffrn_reflns_limit_k_max 10
_diffrn_reflns_limit_k_min -11
_diffrn_reflns_limit_l_max 10
_diffrn_reflns_limit_l_min -9
_diffrn_reflns_number 2343
_diffrn_reflns_point_group_measured_fraction_full 0.993
_diffrn_reflns_point_group_measured_fraction_max 0.989
_diffrn_reflns_theta_full 25.242
_diffrn_reflns_theta_max 27.470
_diffrn_reflns_theta_min 3.612
_diffrn_standards_number 0
_exptl_absorpt_coefficient_mu 3.297
_exptl_absorpt_correction_T_max 0.517
_exptl_absorpt_correction_T_min 0.381
_exptl_absorpt_correction_type multi-scan
_exptl_absorpt_process_details 'CrystalClear (Rigaku, ????)'
_exptl_crystal_colour blue
_exptl_crystal_density_diffrn 2.156
_exptl_crystal_density_method 'not measured'
_exptl_crystal_description block
_exptl_crystal_F_000 214.00
_exptl_crystal_size_max 0.700
_exptl_crystal_size_mid 0.200
_exptl_crystal_size_min 0.200
_refine_diff_density_max 0.29
_refine_diff_density_min -0.65
_refine_ls_extinction_method none
_refine_ls_goodness_of_fit_ref 1.040
_refine_ls_hydrogen_treatment mixed
_refine_ls_number_parameters 56
_refine_ls_number_reflns 747
_refine_ls_number_restraints 0
_refine_ls_R_factor_all 0.0312
_refine_ls_R_factor_gt 0.0265
_refine_ls_shift/su_max 0.000
_refine_ls_structure_factor_coef Fsqd
_refine_ls_weighting_details 'w = 1/[\s^2^(Fo^2^)+(0.0362P)^2^] where P=(Fo^2^+2Fc^2^)/3'
_refine_ls_weighting_scheme calc
_refine_ls_wR_factor_gt 0.0673
_refine_ls_wR_factor_ref 0.0683
_reflns_Friedel_coverage 0.000
_reflns_number_gt 627
_reflns_number_total 748
_reflns_threshold_expression F^2^>2.0\s(F^2^)
_cod_data_source_file c6dt03592b2.cif
_cod_data_source_block 13093001
_cod_depositor_comments 'Adding full bibliography for 7040794--7040800.cif.'
_cod_database_code 7040800

loop_
_space_group_symop_id
_space_group_symop_operation_xyz
1 +X,+Y,+Z
2 1/2-X,1/2+Y,1/2-Z
3 -X,-Y,-Z
4 -1/2+X,-1/2-Y,-1/2+Z

loop_
_atom_site_label
_atom_site_type_symbol
_atom_site_fract_x
_atom_site_fract_y
_atom_site_fract_z
_atom_site_U_iso_or_equiv
_atom_site_adp_type
_atom_site_occupancy
_atom_site_site_symmetry_order
_atom_site_calc_flag
_atom_site_refinement_flags_posn
_atom_site_refinement_flags_adp
_atom_site_refinement_flags_occupancy
Cu1 Cu 0.5000 0.5000 0.5000 0.02347(17) Uani 1 2 d S . P
O2 O 0.5472(4) 0.3391(2) 0.3418(3) 0.0266(4) Uani 1 1 d . . .
O3 O 0.2580(4) 0.3524(2) 0.5622(3) 0.0279(5) Uani 1 1 d . . .
O4 O 0.4096(4) 0.10484(19) 0.2416(3) 0.0293(4) Uani 1 1 d . . .
C5 C 0.4073(5) 0.2180(3) 0.3406(3) 0.0212(5) Uani 1 1 d . . .
C6 C 0.2319(6) 0.2102(3) 0.4678(4) 0.0274(6) Uani 1 1 d . . .
H6A H 0.0384 0.1924 0.3991 0.033 Uiso 1 1 calc R U .
H6B H 0.2928 0.1241 0.5539 0.033 Uiso 1 1 calc R U .
H3 H 0.161(7) 0.364(3) 0.611(4) 0.038(10) Uiso 1 1 d . . .

loop_
_atom_site_aniso_label
_atom_site_aniso_U_11
_atom_site_aniso_U_22
_atom_site_aniso_U_33
_atom_site_aniso_U_23
_atom_site_aniso_U_13
_atom_site_aniso_U_12
Cu1 0.0292(3) 0.0186(3) 0.0307(3) -0.00347(18) 0.0213(2) -0.00320(17)
O2 0.0324(10) 0.0227(9) 0.0337(11) -0.0053(8) 0.0238(9) -0.0048(8)
O3 0.0349(11) 0.0254(10) 0.0343(11) -0.0063(8) 0.0275(10) -0.0060(8)
O4 0.0334(10) 0.0277(10) 0.0338(11) -0.0114(8) 0.0208(9) -0.0065(8)
C5 0.0195(12) 0.0253(13) 0.0205(13) 0.0007(10) 0.0086(10) 0.0025(10)
C6 0.0311(14) 0.0265(13) 0.0317(15) -0.0080(11) 0.0205(12) -0.0080(11)

loop_
_atom_type_symbol
_atom_type_description
_atom_type_scat_dispersion_real
_atom_type_scat_dispersion_imag
_atom_type_scat_source
C C 0.0033 0.0016
;
International Tables for Crystallography
(Vol. C, Tables 4.2.6.8 and 6.1.1.4)
;
H H 0.0000 0.0000
;
International Tables for Crystallography
(Vol. C, Table 6.1.1.4)
;
Cu Cu 0.3201 1.2651
;
International Tables for Crystallography
(Vol. C, Tables 4.2.6.8 and 6.1.1.4)
;
O O 0.0106 0.0060
;
International Tables for Crystallography
(Vol. C, Tables 4.2.6.8 and 6.1.1.4)
;

loop_
_geom_angle_atom_site_label_1
_geom_angle_atom_site_label_2
_geom_angle_atom_site_label_3
_geom_angle
_geom_angle_site_symmetry_1
_geom_angle_site_symmetry_3
O2 Cu1 O2 180.00(10) . 3_666
O2 Cu1 O3 83.42(8) . .
O2 Cu1 O3 96.58(8) 3_666 .
O2 Cu1 O3 96.59(8) . 3_666
O2 Cu1 O3 83.42(8) 3_666 3_666
O3 Cu1 O3 180.0 . 3_666
C5 O2 Cu1 115.63(15) . .
C6 O3 Cu1 114.70(15) . .
C6 O3 H3 115(3) . .
Cu1 O3 H3 129(2) . .
O4 C5 O2 123.4(2) . .
O4 C5 C6 118.6(2) . .
O2 C5 C6 118.0(2) . .
O3 C6 C5 108.17(19) . .
O3 C6 H6A 110.1 . .
C5 C6 H6A 110.1 . .
O3 C6 H6B 110.1 . .
C5 C6 H6B 110.1 . .
H6A C6 H6B 108.4 . .

loop_
_geom_bond_atom_site_label_1
_geom_bond_atom_site_label_2
_geom_bond_distance
_geom_bond_site_symmetry_2
Cu1 O2 1.9193(17) .
Cu1 O2 1.9193(17) 3_666
Cu1 O3 1.9356(18) .
Cu1 O3 1.9357(18) 3_666
O2 C5 1.270(3) .
O3 C6 1.421(3) .
O3 H3 0.71(3) .
O4 C5 1.248(3) .
C5 C6 1.514(3) .
C6 H6A 0.9900 .
C6 H6B 0.9900 .

loop_
_geom_hbond_atom_site_label_D
_geom_hbond_atom_site_label_H
_geom_hbond_atom_site_label_A
_geom_hbond_site_symmetry_A
_geom_hbond_distance_DA
_geom_hbond_distance_DH
_geom_hbond_distance_HA
_geom_hbond_angle_DHA
_geom_hbond_publ_flag
O3 H3 O4 4_566 2.583(3) 0.71(4) 1.87(4) 179(3) no

loop_
_geom_torsion_atom_site_label_1
_geom_torsion_atom_site_label_2
_geom_torsion_atom_site_label_3
_geom_torsion_atom_site_label_4
_geom_torsion
Cu1 O2 C5 O4 178.03(19)
Cu1 O2 C5 C6 -2.8(3)
Cu1 O3 C6 C5 -0.4(3)
O4 C5 C6 O3 -178.7(2)
O2 C5 C6 O3 2.1(3)
